data_2240044
loop_
_publ_author_name
'Bradfield, Joseph L.'
'Braun, Richard A.'
'White, Frankie'
'Hendrich, Jeffrey M.'
'Sykora, Richard E.'
'Mirjafari, Arsalan'

_publ_section_title
;
 Crystal structure of triphenyl(vinyl)phosphonium tetraphenylborate
;
_journal_issue 10
_journal_name_full 'Acta Crystallographica Section E'
_journal_page_first o1143
_journal_paper_doi 10.1107/S1600536814021357
_journal_volume 70
_journal_year 2014
_chemical_formula_iupac 'C21 H20 P + , C24 H20 B -'
_chemical_formula_moiety 'C24 H20 B, C21 H20 P'
_chemical_formula_sum 'C45 H40 B P'
_chemical_formula_weight 622.55
_chemical_name_systematic
;
Triphenyl(vinyl)phosphonium tetraphenylborate
;
_space_group_crystal_system monoclinic
_space_group_IT_number 4
_space_group_name_Hall 'P 2yb'
_space_group_name_H-M_alt 'P 1 21 1'
_symmetry_space_group_name_Hall 'P 2yb'
_symmetry_space_group_name_H-M 'P 1 21 1'
_atom_sites_solution_hydrogens geom
_atom_sites_solution_primary direct
_atom_sites_solution_secondary difmap
_audit_creation_method
;
  Olex2 1.1
  (compiled 2011.11.01 svn.r2039, GUI svn.r3906)
;
_cell_angle_alpha 90.00
_cell_angle_beta 100.721(4)
_cell_angle_gamma 90.00
_cell_formula_units_Z 4
_cell_length_a 9.2752(4)
_cell_length_b 35.7838(15)
_cell_length_c 10.9515(5)
_cell_measurement_reflns_used 4486
_cell_measurement_temperature 180.00(10)
_cell_measurement_theta_max 24.9890
_cell_measurement_theta_min 2.9460
_cell_volume 3571.4(3)
_computing_cell_refinement
;
CrysAlis Pro (Agilent, 2014)
;
_computing_data_collection
;
CrysAlis Pro (Agilent, 2014)
;
_computing_data_reduction
;
CrysAlis Pro (Agilent, 2014)
;
_computing_molecular_graphics
;
<i>OlEX2</i> (Dolomanov <i>et al.</i>,  2009)
;
_computing_publication_material
;
<i>OlEX2</i> (Dolomanov <i>et al.</i>,  2009) and <i>publCIF</i>
(Westrip, 2010)
;
_computing_structure_refinement
;
SHELXL97 (Sheldrick, 2008)
;
_computing_structure_solution
;
SHELXS97 (Sheldrick, 2008)
;
_diffrn_ambient_temperature 180.00(10)
_diffrn_detector_area_resol_mean 16.0514
_diffrn_measured_fraction_theta_full 0.9986
_diffrn_measured_fraction_theta_max 0.9984
_diffrn_measurement_device_type 'Agilent Xcalibur, Eos'
_diffrn_measurement_method '\w scans'
_diffrn_radiation_monochromator graphite
_diffrn_radiation_type 'Mo K\a'
_diffrn_radiation_wavelength 0.7107
_diffrn_reflns_av_R_equivalents 0.0383
_diffrn_reflns_limit_h_max 11
_diffrn_reflns_limit_h_min -9
_diffrn_reflns_limit_k_max 42
_diffrn_reflns_limit_k_min -42
_diffrn_reflns_limit_l_max 12
_diffrn_reflns_limit_l_min -13
_diffrn_reflns_number 24267
_diffrn_reflns_theta_full 25.16
_diffrn_reflns_theta_max 25.16
_diffrn_reflns_theta_min 2.51
_exptl_absorpt_coefficient_mu 0.107
_exptl_absorpt_correction_T_max 1.00000
_exptl_absorpt_correction_T_min 0.95828
_exptl_absorpt_correction_type multi-scan
_exptl_absorpt_process_details
;
(CrysAlis Pro; Agilent, 2014)
;
_exptl_crystal_colour colourless
_exptl_crystal_density_diffrn 1.158
_exptl_crystal_density_method 'not measured'
_exptl_crystal_description prism
_exptl_crystal_F_000 1320
_exptl_crystal_size_max 0.426
_exptl_crystal_size_mid 0.18
_exptl_crystal_size_min 0.168
_refine_diff_density_max 0.345
_refine_diff_density_min -0.230
_refine_ls_abs_structure_details
;
Flack (1983)
;
_refine_ls_abs_structure_Flack 0.02(7)
_refine_ls_extinction_method none
_refine_ls_goodness_of_fit_ref 1.011
_refine_ls_hydrogen_treatment constr
_refine_ls_matrix_type full
_refine_ls_number_parameters 849
_refine_ls_number_reflns 12797
_refine_ls_number_restraints 1
_refine_ls_restrained_S_all 1.011
_refine_ls_R_factor_all 0.0880
_refine_ls_R_factor_gt 0.0580
_refine_ls_shift/su_max 0.002
_refine_ls_shift/su_mean 0.000
_refine_ls_structure_factor_coef Fsqd
_refine_ls_weighting_details 'calc w=1/[\s^2^(Fo^2^)+(0.0380P)^2^+0.0000P] where P=(Fo^2^+2Fc^2^)/3'
_refine_ls_weighting_scheme calc
_refine_ls_wR_factor_gt 0.0947
_refine_ls_wR_factor_ref 0.1054
_reflns_number_gt 9444
_reflns_number_total 12797
_reflns_threshold_expression >2\s(I)
_cod_data_source_file hg5407sup1.cf
_cod_data_source_block I
_cod_database_code 2240044
_cod_database_fobs_code 2240044

loop_
_space_group_symop_id
_space_group_symop_operation_xyz
1 'x, y, z'
2 '-x, y+1/2, -z'

loop_
_atom_site_type_symbol
_atom_site_label
_atom_site_fract_x
_atom_site_fract_y
_atom_site_fract_z
_atom_site_U_iso_or_equiv
_atom_site_adp_type
_atom_site_calc_flag
_atom_site_refinement_flags
_atom_site_occupancy
_atom_site_symmetry_multiplicity
P P1 0.34715(9) 0.43752(2) 0.03996(8) 0.0268(2) Uani d . 1 1
B B1 0.2156(4) 0.36038(10) 0.5307(3) 0.0258(9) Uani d . 1 1
C C72 0.4956(3) 0.35850(9) 0.6594(3) 0.0304(8) Uani d . 1 1
H H72 0.4650 0.3427 0.7170 0.037 Uiso calc R 1 1
C C17 0.4142(4) 0.36574(9) -0.0218(3) 0.0359(9) Uani d . 1 1
H H17 0.3380 0.3686 -0.0896 0.043 Uiso calc R 1 1
C C79 0.1227(3) 0.39980(9) 0.5080(3) 0.0257(7) Uani d . 1 1
C C2 0.4719(4) 0.45131(9) -0.1653(3) 0.0315(8) Uani d . 1 1
H H2 0.5098 0.4273 -0.1534 0.038 Uiso calc R 1 1
C C4 0.3897(3) 0.46572(9) 0.1772(3) 0.0255(8) Uani d . 1 1
C C18 0.4917(4) 0.33265(9) -0.0053(3) 0.0398(9) Uani d . 1 1
H H18 0.4685 0.3135 -0.0628 0.048 Uiso calc R 1 1
C C73 0.1727(3) 0.33367(8) 0.4059(3) 0.0252(8) Uani d . 1 1
C C67 0.3916(3) 0.37116(8) 0.5581(3) 0.0260(8) Uani d . 1 1
C C21 0.5619(3) 0.38947(9) 0.1647(3) 0.0305(8) Uani d . 1 1
H H21 0.5861 0.4086 0.2223 0.037 Uiso calc R 1 1
C C16 0.4499(3) 0.39493(9) 0.0632(3) 0.0256(8) Uani d . 1 1
C C11 0.0563(4) 0.44317(10) -0.0802(3) 0.0388(9) Uani d . 1 1
H H11 0.0878 0.4615 -0.1296 0.047 Uiso calc R 1 1
C C10 0.1559(3) 0.42514(9) 0.0120(3) 0.0281(8) Uani d . 1 1
C C5 0.5204(4) 0.48620(9) 0.1970(3) 0.0334(8) Uani d . 1 1
H H5 0.5801 0.4860 0.1375 0.040 Uiso calc R 1 1
C C75 0.2179(4) 0.30267(10) 0.2179(3) 0.0392(9) Uani d . 1 1
H H75 0.2819 0.2979 0.1637 0.047 Uiso calc R 1 1
C C9 0.2993(4) 0.46700(9) 0.2647(3) 0.0300(8) Uani d . 1 1
H H9 0.2104 0.4543 0.2509 0.036 Uiso calc R 1 1
C C68 0.4482(4) 0.39505(9) 0.4765(3) 0.0340(8) Uani d . 1 1
H H68 0.3841 0.4042 0.4074 0.041 Uiso calc R 1 1
C C80 0.0193(3) 0.40884(9) 0.4016(3) 0.0310(8) Uani d . 1 1
H H80 -0.0006 0.3913 0.3380 0.037 Uiso calc R 1 1
C C87 0.0463(4) 0.32577(11) 0.8201(3) 0.0449(10) Uani d . 1 1
H H87 -0.0176 0.3347 0.8695 0.054 Uiso calc R 1 1
C C14 -0.0395(4) 0.38877(11) 0.0646(3) 0.0414(10) Uani d . 1 1
H H14 -0.0719 0.3701 0.1121 0.050 Uiso calc R 1 1
C C1 0.3916(3) 0.46345(9) -0.0853(3) 0.0297(8) Uani d . 1 1
H H1 0.3555 0.4877 -0.0959 0.036 Uiso calc R 1 1
C C83 0.0698(4) 0.46182(10) 0.5853(3) 0.0443(10) Uani d . 1 1
H H83 0.0869 0.4794 0.6489 0.053 Uiso calc R 1 1
C C70 0.6933(4) 0.39238(10) 0.5945(3) 0.0386(9) Uani d . 1 1
H H70 0.7918 0.3992 0.6068 0.046 Uiso calc R 1 1
C C84 0.1452(4) 0.42801(9) 0.5987(3) 0.0345(9) Uani d . 1 1
H H84 0.2136 0.4239 0.6711 0.041 Uiso calc R 1 1
C C77 -0.0138(4) 0.29464(9) 0.2771(3) 0.0355(9) Uani d . 1 1
H H77 -0.1074 0.2843 0.2633 0.043 Uiso calc R 1 1
C C74 0.2627(4) 0.32536(9) 0.3213(3) 0.0322(8) Uani d . 1 1
H H74 0.3569 0.3354 0.3343 0.039 Uiso calc R 1 1
C C6 0.5614(4) 0.50689(9) 0.3053(3) 0.0354(9) Uani d . 1 1
H H6 0.6488 0.5203 0.3184 0.043 Uiso calc R 1 1
C C85 0.1718(3) 0.33667(9) 0.6475(3) 0.0264(8) Uani d . 1 1
C C3 0.5066(4) 0.47268(9) -0.2720(3) 0.0374(9) Uani d . 1 1
H H3A 0.4727 0.4591 -0.3474 0.056 Uiso calc R 1 1
H H3B 0.6107 0.4762 -0.2612 0.056 Uiso calc R 1 1
H H3C 0.4587 0.4966 -0.2764 0.056 Uiso calc R 1 1
C C81 -0.0547(4) 0.44277(10) 0.3868(3) 0.0393(9) Uani d . 1 1
H H81 -0.1216 0.4475 0.3140 0.047 Uiso calc R 1 1
C C19 0.6038(4) 0.32777(10) 0.0965(3) 0.0374(9) Uani d . 1 1
H H19 0.6555 0.3054 0.1073 0.045 Uiso calc R 1 1
C C13 -0.1381(4) 0.40692(11) -0.0248(4) 0.0450(10) Uani d . 1 1
H H13 -0.2374 0.4011 -0.0359 0.054 Uiso calc R 1 1
C C69 0.5953(4) 0.40575(10) 0.4934(3) 0.0377(9) Uani d . 1 1
H H69 0.6270 0.4218 0.4370 0.045 Uiso calc R 1 1
C C90 0.2321(4) 0.30060(9) 0.6724(3) 0.0355(9) Uani d . 1 1
H H90 0.2948 0.2914 0.6223 0.043 Uiso calc R 1 1
C C82 -0.0297(4) 0.46938(10) 0.4787(4) 0.0412(10) Uani d . 1 1
H H82 -0.0793 0.4921 0.4690 0.049 Uiso calc R 1 1
C C15 0.1073(4) 0.39795(10) 0.0846(3) 0.0346(9) Uani d . 1 1
H H15 0.1733 0.3859 0.1465 0.042 Uiso calc R 1 1
C C78 0.0317(4) 0.31736(9) 0.3794(3) 0.0311(8) Uani d . 1 1
H H78 -0.0333 0.3221 0.4328 0.037 Uiso calc R 1 1
C C8 0.3430(4) 0.48758(9) 0.3735(3) 0.0367(9) Uani d . 1 1
H H8 0.2840 0.4879 0.4335 0.044 Uiso calc R 1 1
C C88 0.1060(4) 0.29117(11) 0.8424(3) 0.0476(11) Uani d . 1 1
H H88 0.0832 0.2764 0.9060 0.057 Uiso calc R 1 1
C C89 0.2021(4) 0.27830(10) 0.7679(3) 0.0444(10) Uani d . 1 1
H H89 0.2458 0.2549 0.7822 0.053 Uiso calc R 1 1
C C20 0.6382(4) 0.35622(10) 0.1817(3) 0.0375(9) Uani d . 1 1
H H20 0.7127 0.3530 0.2505 0.045 Uiso calc R 1 1
C C7 0.4730(4) 0.50756(9) 0.3932(3) 0.0376(9) Uani d . 1 1
H H7 0.5005 0.5214 0.4656 0.045 Uiso calc R 1 1
C C86 0.0791(3) 0.34815(9) 0.7245(3) 0.0311(8) Uani d . 1 1
H H86 0.0366 0.3717 0.7124 0.037 Uiso calc R 1 1
C C76 0.0797(4) 0.28730(9) 0.1955(3) 0.0389(9) Uani d . 1 1
H H76 0.0495 0.2722 0.1264 0.047 Uiso calc R 1 1
C C71 0.6427(4) 0.36872(10) 0.6768(3) 0.0388(9) Uani d . 1 1
H H71 0.7080 0.3595 0.7450 0.047 Uiso calc R 1 1
C C12 -0.0905(4) 0.43336(12) -0.0969(3) 0.0494(10) Uani d . 1 1
H H12 -0.1577 0.4451 -0.1587 0.059 Uiso calc R 1 1
P P2 0.08786(9) 0.68072(2) 0.54835(8) 0.0300(2) Uani d . 1 1
C C25 0.1647(4) 0.64615(9) 0.4583(3) 0.0310(8) Uani d . 1 1
C C37 -0.1002(3) 0.68908(9) 0.4796(3) 0.0301(8) Uani d . 1 1
C C31 0.1892(3) 0.72348(9) 0.5475(3) 0.0286(8) Uani d . 1 1
C C35 0.3943(4) 0.76235(10) 0.6324(3) 0.0385(9) Uani d . 1 1
H H35 0.4766 0.7671 0.6932 0.046 Uiso calc R 1 1
C C36 0.3151(4) 0.72971(9) 0.6382(3) 0.0323(8) Uani d . 1 1
H H36 0.3449 0.7123 0.7009 0.039 Uiso calc R 1 1
C C26 0.1572(4) 0.60903(10) 0.4903(3) 0.0380(9) Uani d . 1 1
H H26 0.1120 0.6020 0.5558 0.046 Uiso calc R 1 1
C C32 0.1483(4) 0.74896(10) 0.4528(3) 0.0393(9) Uani d . 1 1
H H32 0.0663 0.7445 0.3915 0.047 Uiso calc R 1 1
C C23 -0.0020(4) 0.65275(10) 0.7555(3) 0.0387(9) Uani d . 1 1
H H23 -0.0964 0.6542 0.7087 0.046 Uiso calc R 1 1
C C42 -0.1630(4) 0.67238(9) 0.3679(3) 0.0358(9) Uani d . 1 1
H H42 -0.1082 0.6559 0.3293 0.043 Uiso calc R 1 1
C C34 0.3532(4) 0.78776(10) 0.5384(4) 0.0433(10) Uani d . 1 1
H H34 0.4084 0.8093 0.5348 0.052 Uiso calc R 1 1
C C41 -0.3067(4) 0.68013(11) 0.3140(4) 0.0479(10) Uani d . 1 1
H H41 -0.3489 0.6690 0.2391 0.057 Uiso calc R 1 1
C C38 -0.1820(4) 0.71415(10) 0.5365(3) 0.0416(10) Uani d . 1 1
H H38 -0.1393 0.7261 0.6097 0.050 Uiso calc R 1 1
C C29 0.2864(4) 0.62943(12) 0.2914(4) 0.0542(11) Uani d . 1 1
H H29 0.3294 0.6361 0.2243 0.065 Uiso calc R 1 1
C C40 -0.3871(4) 0.70459(11) 0.3721(4) 0.0507(11) Uani d . 1 1
H H40 -0.4835 0.7100 0.3356 0.061 Uiso calc R 1 1
C C22 0.1060(4) 0.66368(9) 0.7023(3) 0.0365(9) Uani d . 1 1
H H22 0.2003 0.6624 0.7493 0.044 Uiso calc R 1 1
C C24 0.0135(4) 0.63812(11) 0.8853(3) 0.0492(10) Uani d . 1 1
H H24A -0.0184 0.6568 0.9373 0.074 Uiso calc R 1 1
H H24B 0.1145 0.6321 0.9166 0.074 Uiso calc R 1 1
H H24C -0.0455 0.6161 0.8854 0.074 Uiso calc R 1 1
C C30 0.2276(4) 0.65675(11) 0.3583(3) 0.0449(10) Uani d . 1 1
H H30 0.2304 0.6818 0.3362 0.054 Uiso calc R 1 1
C C33 0.2303(4) 0.78124(10) 0.4498(4) 0.0465(10) Uani d . 1 1
H H33 0.2017 0.7987 0.3870 0.056 Uiso calc R 1 1
C C28 0.2806(4) 0.59237(12) 0.3250(4) 0.0511(11) Uani d . 1 1
H H28 0.3195 0.5741 0.2802 0.061 Uiso calc R 1 1
C C39 -0.3264(4) 0.72109(11) 0.4838(4) 0.0507(11) Uani d . 1 1
H H39 -0.3827 0.7369 0.5234 0.061 Uiso calc R 1 1
C C27 0.2180(4) 0.58236(10) 0.4235(3) 0.0430(10) Uani d . 1 1
H H27 0.2162 0.5573 0.4460 0.052 Uiso calc R 1 1
C C61 0.4167(3) 0.57468(8) 0.8922(3) 0.0272(8) Uani d . 1 1
C C52 0.9188(4) 0.54378(10) 1.1853(3) 0.0393(9) Uani d . 1 1
H H52 0.9912 0.5326 1.2441 0.047 Uiso calc R 1 1
C C54 0.7219(4) 0.53955(9) 1.0089(3) 0.0342(9) Uani d . 1 1
H H54 0.6627 0.5246 0.9506 0.041 Uiso calc R 1 1
C C66 0.3161(4) 0.56711(9) 0.7820(3) 0.0323(8) Uani d . 1 1
H H66 0.3429 0.5725 0.7061 0.039 Uiso calc R 1 1
C C50 0.7902(4) 0.59831(10) 1.0974(3) 0.0360(9) Uani d . 1 1
H H50 0.7788 0.6241 1.0998 0.043 Uiso calc R 1 1
C C43 0.5464(4) 0.64126(9) 0.9268(3) 0.0330(9) Uani d . 1 1
C C51 0.8976(4) 0.58191(10) 1.1854(3) 0.0421(10) Uani d . 1 1
H H51 0.9558 0.5967 1.2450 0.051 Uiso calc R 1 1
C C55 0.6257(3) 0.59416(9) 0.7602(3) 0.0335(9) Uani d . 1 1
C C49 0.6979(3) 0.57829(9) 1.0051(3) 0.0257(8) Uani d . 1 1
C C56 0.7273(4) 0.56889(10) 0.7309(3) 0.0389(9) Uani d . 1 1
H H56 0.7713 0.5525 0.7924 0.047 Uiso calc R 1 1
C C63 0.2317(4) 0.54926(9) 1.0030(3) 0.0359(9) Uani d . 1 1
H H63 0.2048 0.5432 1.0783 0.043 Uiso calc R 1 1
C C62 0.3697(4) 0.56437(9) 1.0006(3) 0.0322(8) Uani d . 1 1
H H62 0.4338 0.5677 1.0758 0.039 Uiso calc R 1 1
C C60 0.5663(4) 0.61744(11) 0.6606(4) 0.0464(10) Uani d . 1 1
H H60 0.4968 0.6350 0.6735 0.056 Uiso calc R 1 1
C C53 0.8306(4) 0.52248(10) 1.0962(3) 0.0360(9) Uani d . 1 1
H H53 0.8437 0.4967 1.0944 0.043 Uiso calc R 1 1
C C48 0.6406(4) 0.66971(10) 0.8992(4) 0.0547(12) Uani d . 1 1
H H48 0.7171 0.6632 0.8592 0.066 Uiso calc R 1 1
C C44 0.4331(4) 0.65409(10) 0.9846(3) 0.0412(10) Uani d . 1 1
H H44 0.3671 0.6367 1.0054 0.049 Uiso calc R 1 1
C C59 0.6042(5) 0.61595(13) 0.5444(4) 0.0584(12) Uani d . 1 1
H H59 0.5602 0.6322 0.4821 0.070 Uiso calc R 1 1
C C57 0.7675(4) 0.56666(12) 0.6137(4) 0.0511(11) Uani d . 1 1
H H57 0.8355 0.5489 0.5991 0.061 Uiso calc R 1 1
C C58 0.7067(5) 0.59057(13) 0.5208(4) 0.0535(12) Uani d . 1 1
H H58 0.7342 0.5897 0.4435 0.064 Uiso calc R 1 1
C C65 0.1788(4) 0.55201(9) 0.7824(4) 0.0389(9) Uani d . 1 1
H H65 0.1152 0.5477 0.7075 0.047 Uiso calc R 1 1
B B2 0.5727(4) 0.59688(10) 0.8955(4) 0.0293(9) Uani d . 1 1
C C64 0.1356(4) 0.54337(9) 0.8924(4) 0.0431(10) Uani d . 1 1
H H64 0.0426 0.5337 0.8924 0.052 Uiso calc R 1 1
C C46 0.5112(6) 0.71806(12) 0.9865(4) 0.0648(14) Uani d . 1 1
H H46 0.5007 0.7430 1.0073 0.078 Uiso calc R 1 1
C C45 0.4144(5) 0.69151(11) 1.0126(4) 0.0557(12) Uani d . 1 1
H H45 0.3358 0.6986 1.0492 0.067 Uiso calc R 1 1
C C47 0.6238(5) 0.70708(11) 0.9292(5) 0.0684(14) Uani d . 1 1
H H47 0.6896 0.7248 0.9101 0.082 Uiso calc R 1 1

loop_
_atom_site_aniso_label
_atom_site_aniso_U_11
_atom_site_aniso_U_22
_atom_site_aniso_U_33
_atom_site_aniso_U_12
_atom_site_aniso_U_13
_atom_site_aniso_U_23
P1 0.0277(5) 0.0279(5) 0.0242(5) 0.0009(4) 0.0031(4) 0.0011(4)
B1 0.031(2) 0.026(2) 0.020(2) 0.0004(17) 0.0006(17) -0.0013(16)
C72 0.034(2) 0.033(2) 0.0247(19) 0.0045(16) 0.0052(16) -0.0060(15)
C17 0.035(2) 0.034(2) 0.034(2) 0.0030(17) -0.0053(17) 0.0023(17)
C79 0.0202(17) 0.0269(18) 0.031(2) -0.0013(14) 0.0073(15) 0.0021(15)
C2 0.032(2) 0.0285(19) 0.032(2) 0.0037(15) 0.0003(17) 0.0031(15)
C4 0.0269(19) 0.0253(17) 0.0236(19) 0.0021(15) 0.0026(15) 0.0024(14)
C18 0.048(2) 0.027(2) 0.042(2) 0.0048(18) 0.0020(19) -0.0076(17)
C73 0.0252(19) 0.0228(18) 0.0269(19) 0.0067(14) 0.0026(15) 0.0020(14)
C67 0.0287(19) 0.0239(18) 0.0247(19) 0.0046(14) 0.0031(15) -0.0025(15)
C21 0.032(2) 0.033(2) 0.025(2) 0.0005(16) 0.0026(16) -0.0017(15)
C16 0.0218(17) 0.0280(18) 0.027(2) -0.0023(14) 0.0056(15) 0.0015(15)
C11 0.035(2) 0.042(2) 0.037(2) 0.0031(17) -0.0017(17) 0.0072(17)
C10 0.0266(19) 0.032(2) 0.0239(19) 0.0042(15) 0.0007(15) -0.0057(15)
C5 0.031(2) 0.038(2) 0.033(2) -0.0032(17) 0.0121(16) 0.0027(17)
C75 0.046(2) 0.042(2) 0.031(2) 0.0094(19) 0.0120(18) -0.0022(17)
C9 0.032(2) 0.0237(18) 0.035(2) 0.0003(15) 0.0079(17) 0.0025(16)
C68 0.031(2) 0.039(2) 0.030(2) 0.0005(17) 0.0008(16) 0.0018(16)
C80 0.033(2) 0.030(2) 0.029(2) 0.0030(16) 0.0044(16) -0.0008(15)
C87 0.049(3) 0.057(3) 0.031(2) 0.001(2) 0.0119(19) -0.007(2)
C14 0.038(2) 0.052(2) 0.036(2) -0.0099(19) 0.0106(18) -0.0074(19)
C1 0.030(2) 0.0288(19) 0.030(2) 0.0032(16) 0.0027(16) -0.0011(16)
C83 0.061(3) 0.030(2) 0.043(2) 0.0023(19) 0.011(2) -0.0076(18)
C70 0.0238(19) 0.044(2) 0.049(2) -0.0023(17) 0.0074(18) -0.0164(19)
C84 0.038(2) 0.031(2) 0.033(2) 0.0025(16) 0.0015(17) -0.0002(16)
C77 0.038(2) 0.033(2) 0.031(2) -0.0114(17) -0.0046(18) 0.0031(17)
C74 0.030(2) 0.033(2) 0.033(2) 0.0004(16) 0.0047(17) -0.0003(16)
C6 0.037(2) 0.030(2) 0.038(2) -0.0052(16) 0.0014(18) -0.0045(17)
C85 0.0246(18) 0.0309(19) 0.0216(18) -0.0014(15) -0.0014(15) -0.0051(15)
C3 0.039(2) 0.037(2) 0.038(2) 0.0008(17) 0.0118(18) -0.0001(17)
C81 0.035(2) 0.045(2) 0.037(2) 0.0111(18) 0.0035(17) 0.0107(19)
C19 0.039(2) 0.028(2) 0.047(2) 0.0123(17) 0.0117(19) 0.0083(18)
C13 0.029(2) 0.061(3) 0.043(3) -0.003(2) 0.0015(19) -0.017(2)
C69 0.033(2) 0.042(2) 0.038(2) -0.0047(17) 0.0073(18) -0.0022(17)
C90 0.043(2) 0.034(2) 0.030(2) 0.0001(17) 0.0080(17) -0.0016(16)
C82 0.044(2) 0.034(2) 0.048(3) 0.0133(18) 0.015(2) 0.0103(19)
C15 0.034(2) 0.043(2) 0.026(2) -0.0069(17) 0.0032(16) 0.0048(17)
C78 0.029(2) 0.040(2) 0.026(2) -0.0026(16) 0.0080(16) -0.0031(16)
C8 0.045(2) 0.037(2) 0.033(2) 0.0038(18) 0.0195(18) 0.0007(17)
C88 0.067(3) 0.051(3) 0.025(2) -0.004(2) 0.009(2) 0.0064(18)
C89 0.056(3) 0.037(2) 0.036(2) 0.0000(19) -0.002(2) 0.0040(18)
C20 0.034(2) 0.039(2) 0.036(2) 0.0033(17) -0.0021(17) 0.0086(18)
C7 0.049(2) 0.034(2) 0.028(2) 0.0055(18) 0.0008(18) -0.0053(16)
C86 0.0281(19) 0.033(2) 0.031(2) -0.0005(16) 0.0023(16) -0.0054(16)
C76 0.057(3) 0.035(2) 0.023(2) -0.0019(18) 0.0044(19) -0.0067(16)
C71 0.029(2) 0.049(2) 0.034(2) 0.0108(18) -0.0059(17) -0.0131(18)
C12 0.033(2) 0.065(3) 0.044(2) 0.011(2) -0.0089(19) 0.002(2)
P2 0.0279(5) 0.0312(5) 0.0305(5) 0.0010(4) 0.0041(4) -0.0007(4)
C25 0.0248(19) 0.038(2) 0.028(2) 0.0019(16) -0.0026(15) -0.0018(16)
C37 0.0265(18) 0.027(2) 0.036(2) 0.0002(15) 0.0057(16) 0.0015(16)
C31 0.0210(18) 0.0307(19) 0.035(2) 0.0038(15) 0.0072(15) -0.0030(16)
C35 0.028(2) 0.047(2) 0.041(2) -0.0085(18) 0.0077(17) -0.0137(19)
C36 0.030(2) 0.037(2) 0.031(2) 0.0030(16) 0.0076(16) -0.0026(16)
C26 0.040(2) 0.041(2) 0.030(2) 0.0040(18) -0.0012(17) -0.0020(17)
C32 0.038(2) 0.037(2) 0.041(2) -0.0008(18) 0.0032(18) 0.0007(18)
C23 0.036(2) 0.048(2) 0.033(2) -0.0026(18) 0.0068(18) -0.0014(18)
C42 0.031(2) 0.033(2) 0.041(2) 0.0024(16) 0.0033(17) -0.0003(17)
C34 0.038(2) 0.040(2) 0.054(3) -0.0076(18) 0.015(2) -0.005(2)
C41 0.038(2) 0.046(2) 0.054(3) -0.008(2) -0.006(2) 0.008(2)
C38 0.042(2) 0.039(2) 0.046(2) -0.0017(18) 0.014(2) -0.0011(18)
C29 0.048(3) 0.072(3) 0.046(3) 0.001(2) 0.020(2) -0.011(2)
C40 0.021(2) 0.053(3) 0.076(3) -0.0001(19) 0.005(2) 0.022(2)
C22 0.030(2) 0.040(2) 0.039(2) -0.0026(17) 0.0044(17) 0.0001(17)
C24 0.043(2) 0.058(3) 0.048(3) 0.000(2) 0.013(2) 0.005(2)
C30 0.048(2) 0.040(2) 0.050(3) -0.0008(19) 0.018(2) -0.0051(19)
C33 0.044(2) 0.043(2) 0.053(3) 0.003(2) 0.013(2) 0.0112(19)
C28 0.054(3) 0.049(3) 0.048(3) 0.015(2) 0.003(2) -0.010(2)
C39 0.040(3) 0.047(2) 0.072(3) 0.012(2) 0.026(2) 0.007(2)
C27 0.052(3) 0.036(2) 0.036(2) 0.0117(19) -0.005(2) -0.0047(18)
C61 0.0252(18) 0.0180(17) 0.038(2) -0.0001(14) 0.0045(16) -0.0008(15)
C52 0.031(2) 0.051(2) 0.034(2) 0.0045(18) -0.0019(17) 0.0094(18)
C54 0.030(2) 0.035(2) 0.035(2) -0.0058(16) 0.0012(17) 0.0032(17)
C66 0.033(2) 0.0299(19) 0.033(2) -0.0006(16) 0.0036(16) 0.0003(16)
C50 0.034(2) 0.038(2) 0.035(2) 0.0038(17) 0.0039(17) -0.0023(17)
C43 0.0250(19) 0.032(2) 0.037(2) -0.0024(16) -0.0074(16) 0.0071(16)
C51 0.039(2) 0.050(2) 0.032(2) 0.0047(18) -0.0082(18) -0.0082(18)
C55 0.0256(19) 0.038(2) 0.034(2) -0.0118(16) -0.0036(16) 0.0086(17)
C49 0.0208(17) 0.0309(19) 0.0266(19) -0.0031(14) 0.0073(15) 0.0010(15)
C56 0.038(2) 0.043(2) 0.034(2) -0.0038(18) 0.0028(18) -0.0019(17)
C63 0.035(2) 0.028(2) 0.049(3) 0.0037(16) 0.0183(19) 0.0032(17)
C62 0.032(2) 0.0278(19) 0.037(2) 0.0014(15) 0.0070(17) 0.0012(16)
C60 0.037(2) 0.059(3) 0.041(3) -0.0031(19) 0.0003(19) 0.015(2)
C53 0.034(2) 0.033(2) 0.043(2) 0.0011(17) 0.0120(18) 0.0086(17)
C48 0.040(2) 0.038(2) 0.084(3) -0.0065(18) 0.008(2) 0.015(2)
C44 0.047(2) 0.034(2) 0.038(2) 0.0004(18) -0.0060(19) -0.0025(17)
C59 0.059(3) 0.074(3) 0.038(3) -0.016(3) 0.001(2) 0.024(2)
C57 0.045(2) 0.067(3) 0.042(3) -0.015(2) 0.009(2) -0.014(2)
C58 0.061(3) 0.072(3) 0.027(2) -0.031(2) 0.007(2) -0.001(2)
C65 0.029(2) 0.030(2) 0.052(3) -0.0008(16) -0.0078(19) -0.0001(18)
B2 0.027(2) 0.026(2) 0.034(2) -0.0027(17) 0.0029(18) 0.0035(18)
C64 0.025(2) 0.031(2) 0.074(3) -0.0004(16) 0.012(2) 0.004(2)
C46 0.076(4) 0.033(3) 0.070(3) 0.006(3) -0.024(3) -0.005(2)
C45 0.061(3) 0.040(3) 0.060(3) 0.009(2) -0.004(2) -0.010(2)
C47 0.066(3) 0.030(3) 0.099(4) -0.013(2) -0.010(3) 0.018(2)

loop_
_atom_type_symbol
_atom_type_description
_atom_type_scat_dispersion_real
_atom_type_scat_dispersion_imag
_atom_type_scat_source
C C 0.0033 0.0016 'International Tables Vol C Tables 4.2.6.8 and 6.1.1.4'
H H 0.0000 0.0000 'International Tables Vol C Tables 4.2.6.8 and 6.1.1.4'
B B 0.0013 0.0007 'International Tables Vol C Tables 4.2.6.8 and 6.1.1.4'
P P 0.1023 0.0942 'International Tables Vol C Tables 4.2.6.8 and 6.1.1.4'

loop_
_geom_angle_atom_site_label_1
_geom_angle_atom_site_label_2
_geom_angle_atom_site_label_3
_geom_angle
C4 P1 C10 109.76(15)
C16 P1 C4 109.36(14)
C16 P1 C10 107.26(14)
C1 P1 C4 107.97(15)
C1 P1 C16 111.24(16)
C1 P1 C10 111.25(15)
C79 B1 C73 109.3(2)
C79 B1 C67 107.4(2)
C67 B1 C73 111.3(3)
C85 B1 C79 111.1(3)
C85 B1 C73 106.7(3)
C85 B1 C67 111.0(2)
C67 C72 H72 118.8
C71 C72 H72 118.8
C71 C72 C67 122.4(3)
C18 C17 H17 120.0
C18 C17 C16 120.0(3)
C16 C17 H17 120.0
C80 C79 B1 125.5(3)
C80 C79 C84 114.3(3)
C84 C79 B1 120.3(3)
C1 C2 H2 117.1
C1 C2 C3 125.7(3)
C3 C2 H2 117.1
C5 C4 P1 118.3(3)
C9 C4 P1 122.1(3)
C9 C4 C5 119.6(3)
C17 C18 H18 119.7
C17 C18 C19 120.5(3)
C19 C18 H18 119.7
C74 C73 B1 126.3(3)
C74 C73 C78 115.0(3)
C78 C73 B1 118.6(3)
C72 C67 B1 125.4(3)
C72 C67 C68 114.6(3)
C68 C67 B1 120.0(3)
C16 C21 H21 119.4
C20 C21 H21 119.4
C20 C21 C16 121.3(3)
C17 C16 P1 119.2(2)
C21 C16 P1 122.2(2)
C21 C16 C17 118.6(3)
C10 C11 H11 120.6
C12 C11 H11 120.6
C12 C11 C10 118.8(3)
C11 C10 P1 120.6(3)
C15 C10 P1 119.5(2)
C15 C10 C11 119.9(3)
C4 C5 H5 119.9
C6 C5 C4 120.2(3)
C6 C5 H5 119.9
C74 C75 H75 119.8
C76 C75 H75 119.8
C76 C75 C74 120.4(3)
C4 C9 H9 120.3
C4 C9 C8 119.4(3)
C8 C9 H9 120.3
C67 C68 H68 118.2
C69 C68 C67 123.6(3)
C69 C68 H68 118.2
C79 C80 H80 118.5
C81 C80 C79 123.0(3)
C81 C80 H80 118.5
C88 C87 H87 119.4
C88 C87 C86 121.2(4)
C86 C87 H87 119.4
C13 C14 H14 119.7
C13 C14 C15 120.5(4)
C15 C14 H14 119.7
P1 C1 H1 117.2
C2 C1 P1 125.6(3)
C2 C1 H1 117.2
C84 C83 H83 119.8
C82 C83 H83 119.8
C82 C83 C84 120.4(3)
C69 C70 H70 120.6
C69 C70 C71 118.8(3)
C71 C70 H70 120.6
C79 C84 H84 118.5
C83 C84 C79 123.0(3)
C83 C84 H84 118.5
C78 C77 H77 119.9
C76 C77 H77 119.9
C76 C77 C78 120.1(3)
C73 C74 C75 122.8(3)
C73 C74 H74 118.6
C75 C74 H74 118.6
C5 C6 H6 119.9
C7 C6 C5 120.1(3)
C7 C6 H6 119.9
C90 C85 B1 118.3(3)
C86 C85 B1 126.5(3)
C86 C85 C90 115.2(3)
C2 C3 H3A 109.5
C2 C3 H3B 109.5
C2 C3 H3C 109.5
H3A C3 H3B 109.5
H3A C3 H3C 109.5
H3B C3 H3C 109.5
C80 C81 H81 119.7
C82 C81 C80 120.5(3)
C82 C81 H81 119.7
C18 C19 H19 120.1
C20 C19 C18 119.7(3)
C20 C19 H19 120.1
C14 C13 H13 120.0
C12 C13 C14 119.9(4)
C12 C13 H13 120.0
C68 C69 H69 120.2
C70 C69 C68 119.6(3)
C70 C69 H69 120.2
C85 C90 H90 118.5
C89 C90 C85 123.0(3)
C89 C90 H90 118.5
C83 C82 C81 118.8(3)
C83 C82 H82 120.6
C81 C82 H82 120.6
C10 C15 H15 120.2
C14 C15 C10 119.7(3)
C14 C15 H15 120.2
C73 C78 H78 118.7
C77 C78 C73 122.6(3)
C77 C78 H78 118.7
C9 C8 H8 119.6
C7 C8 C9 120.7(3)
C7 C8 H8 119.6
C87 C88 H88 120.7
C87 C88 C89 118.7(4)
C89 C88 H88 120.7
C90 C89 C88 119.5(3)
C90 C89 H89 120.3
C88 C89 H89 120.3
C21 C20 H20 120.1
C19 C20 C21 119.9(3)
C19 C20 H20 120.1
C6 C7 C8 119.9(3)
C6 C7 H7 120.1
C8 C7 H7 120.1
C87 C86 H86 118.8
C85 C86 C87 122.5(3)
C85 C86 H86 118.8
C75 C76 C77 119.0(3)
C75 C76 H76 120.5
C77 C76 H76 120.5
C72 C71 H71 119.5
C70 C71 C72 121.0(3)
C70 C71 H71 119.5
C11 C12 H12 119.4
C13 C12 C11 121.2(4)
C13 C12 H12 119.4
C37 P2 C25 109.67(15)
C37 P2 C31 108.98(14)
C31 P2 C25 108.67(16)
C22 P2 C25 107.82(16)
C22 P2 C37 111.71(17)
C22 P2 C31 109.93(16)
C26 C25 P2 118.5(3)
C26 C25 C30 120.9(3)
C30 C25 P2 120.7(3)
C42 C37 P2 120.9(3)
C42 C37 C38 119.8(3)
C38 C37 P2 119.2(3)
C36 C31 P2 120.0(3)
C32 C31 P2 119.7(3)
C32 C31 C36 120.2(3)
C36 C35 H35 119.5
C34 C35 H35 119.5
C34 C35 C36 121.0(3)
C31 C36 H36 120.7
C35 C36 C31 118.7(3)
C35 C36 H36 120.7
C25 C26 H26 120.5
C25 C26 C27 119.0(4)
C27 C26 H26 120.5
C31 C32 H32 120.2
C31 C32 C33 119.5(3)
C33 C32 H32 120.2
C22 C23 H23 117.2
C22 C23 C24 125.5(3)
C24 C23 H23 117.2
C37 C42 H42 119.9
C41 C42 C37 120.2(3)
C41 C42 H42 119.9
C35 C34 H34 120.1
C33 C34 C35 119.7(3)
C33 C34 H34 120.1
C42 C41 H41 120.3
C40 C41 C42 119.4(4)
C40 C41 H41 120.3
C37 C38 H38 120.2
C39 C38 C37 119.7(4)
C39 C38 H38 120.2
C30 C29 H29 120.1
C28 C29 H29 120.1
C28 C29 C30 119.7(4)
C41 C40 H40 119.5
C41 C40 C39 120.9(4)
C39 C40 H40 119.5
P2 C22 H22 117.2
C23 C22 P2 125.6(3)
C23 C22 H22 117.2
C23 C24 H24A 109.5
C23 C24 H24B 109.5
C23 C24 H24C 109.5
H24A C24 H24B 109.5
H24A C24 H24C 109.5
H24B C24 H24C 109.5
C25 C30 C29 119.2(4)
C25 C30 H30 120.4
C29 C30 H30 120.4
C32 C33 H33 119.6
C34 C33 C32 120.8(4)
C34 C33 H33 119.6
C29 C28 H28 119.8
C27 C28 C29 120.4(4)
C27 C28 H28 119.8
C38 C39 C40 119.9(4)
C38 C39 H39 120.0
C40 C39 H39 120.0
C26 C27 H27 119.6
C28 C27 C26 120.8(4)
C28 C27 H27 119.6
C66 C61 B2 123.5(3)
C62 C61 C66 114.7(3)
C62 C61 B2 121.6(3)
C51 C52 H52 120.6
C51 C52 C53 118.8(3)
C53 C52 H52 120.6
C49 C54 H54 118.5
C53 C54 H54 118.5
C53 C54 C49 122.9(3)
C61 C66 H66 118.8
C65 C66 C61 122.4(3)
C65 C66 H66 118.8
C51 C50 H50 118.2
C51 C50 C49 123.6(3)
C49 C50 H50 118.2
C48 C43 B2 121.9(3)
C44 C43 C48 114.0(3)
C44 C43 B2 124.1(3)
C52 C51 C50 120.3(3)
C52 C51 H51 119.9
C50 C51 H51 119.9
C56 C55 C60 113.2(3)
C56 C55 B2 125.2(3)
C60 C55 B2 121.6(3)
C54 C49 B2 120.4(3)
C50 C49 C54 114.4(3)
C50 C49 B2 125.1(3)
C55 C56 H56 118.1
C55 C56 C57 123.8(4)
C57 C56 H56 118.1
C62 C63 H63 120.4
C64 C63 H63 120.4
C64 C63 C62 119.2(3)
C61 C62 C63 123.7(3)
C61 C62 H62 118.1
C63 C62 H62 118.1
C55 C60 H60 117.9
C59 C60 C55 124.2(4)
C59 C60 H60 117.9
C52 C53 C54 120.0(3)
C52 C53 H53 120.0
C54 C53 H53 120.0
C43 C48 H48 118.6
C47 C48 C43 122.8(4)
C47 C48 H48 118.6
C43 C44 H44 118.3
C45 C44 C43 123.3(4)
C45 C44 H44 118.3
C60 C59 H59 119.9
C58 C59 C60 120.1(4)
C58 C59 H59 119.9
C56 C57 H57 120.0
C58 C57 C56 120.1(4)
C58 C57 H57 120.0
C59 C58 H58 120.7
C57 C58 C59 118.5(4)
C57 C58 H58 120.7
C66 C65 H65 119.7
C64 C65 C66 120.6(3)
C64 C65 H65 119.7
C61 B2 C43 107.8(3)
C61 B2 C55 111.1(3)
C61 B2 C49 108.6(3)
C55 B2 C43 108.9(3)
C49 B2 C43 110.4(3)
C49 B2 C55 110.1(3)
C63 C64 H64 120.3
C65 C64 C63 119.3(3)
C65 C64 H64 120.3
C45 C46 H46 120.7
C47 C46 H46 120.7
C47 C46 C45 118.7(4)
C44 C45 H45 119.8
C46 C45 C44 120.4(4)
C46 C45 H45 119.8
C48 C47 H47 119.6
C46 C47 C48 120.7(4)
C46 C47 H47 119.6

loop_
_geom_bond_atom_site_label_1
_geom_bond_atom_site_label_2
_geom_bond_distance
P1 C4 1.792(3)
P1 C16 1.791(3)
P1 C10 1.798(3)
P1 C1 1.767(3)
B1 C79 1.648(5)
B1 C73 1.655(5)
B1 C67 1.650(5)
B1 C85 1.647(5)
C72 H72 0.9300
C72 C67 1.403(4)
C72 C71 1.391(4)
C17 H17 0.9300
C17 C18 1.380(4)
C17 C16 1.397(4)
C79 C80 1.403(4)
C79 C84 1.404(4)
C2 H2 0.9300
C2 C1 1.324(5)
C2 C3 1.481(4)
C4 C5 1.398(4)
C4 C9 1.386(4)
C18 H18 0.9300
C18 C19 1.387(5)
C73 C74 1.390(4)
C73 C78 1.413(4)
C67 C68 1.407(4)
C21 H21 0.9300
C21 C16 1.386(4)
C21 C20 1.379(4)
C11 H11 0.9300
C11 C10 1.394(4)
C11 C12 1.385(5)
C10 C15 1.384(4)
C5 H5 0.9300
C5 C6 1.390(4)
C75 H75 0.9300
C75 C74 1.393(4)
C75 C76 1.375(5)
C9 H9 0.9300
C9 C8 1.396(4)
C68 H68 0.9300
C68 C69 1.395(4)
C80 H80 0.9300
C80 C81 1.389(4)
C87 H87 0.9300
C87 C88 1.360(5)
C87 C86 1.396(5)
C14 H14 0.9300
C14 C13 1.373(5)
C14 C15 1.377(4)
C1 H1 0.9300
C83 H83 0.9300
C83 C84 1.392(5)
C83 C82 1.374(5)
C70 H70 0.9300
C70 C69 1.381(5)
C70 C71 1.382(5)
C84 H84 0.9300
C77 H77 0.9300
C77 C78 1.385(4)
C77 C76 1.381(5)
C74 H74 0.9300
C6 H6 0.9300
C6 C7 1.375(5)
C85 C90 1.413(4)
C85 C86 1.374(4)
C3 H3A 0.9600
C3 H3B 0.9600
C3 H3C 0.9600
C81 H81 0.9300
C81 C82 1.374(5)
C19 H19 0.9300
C19 C20 1.377(5)
C13 H13 0.9300
C13 C12 1.358(5)
C69 H69 0.9300
C90 H90 0.9300
C90 C89 1.384(5)
C82 H82 0.9300
C15 H15 0.9300
C78 H78 0.9300
C8 H8 0.9300
C8 C7 1.384(5)
C88 H88 0.9300
C88 C89 1.394(5)
C89 H89 0.9300
C20 H20 0.9300
C7 H7 0.9300
C86 H86 0.9300
C76 H76 0.9300
C71 H71 0.9300
C12 H12 0.9300
P2 C25 1.809(3)
P2 C37 1.792(3)
P2 C31 1.797(3)
P2 C22 1.771(4)
C25 C26 1.379(5)
C25 C30 1.386(5)
C37 C42 1.389(4)
C37 C38 1.394(4)
C31 C36 1.403(4)
C31 C32 1.380(4)
C35 H35 0.9300
C35 C36 1.387(5)
C35 C34 1.374(5)
C36 H36 0.9300
C26 H26 0.9300
C26 C27 1.385(5)
C32 H32 0.9300
C32 C33 1.387(5)
C23 H23 0.9300
C23 C22 1.309(5)
C23 C24 1.497(5)
C42 H42 0.9300
C42 C41 1.382(4)
C34 H34 0.9300
C34 C33 1.372(5)
C41 H41 0.9300
C41 C40 1.380(5)
C38 H38 0.9300
C38 C39 1.379(5)
C29 H29 0.9300
C29 C30 1.393(5)
C29 C28 1.380(5)
C40 H40 0.9300
C40 C39 1.381(5)
C22 H22 0.9300
C24 H24A 0.9600
C24 H24B 0.9600
C24 H24C 0.9600
C30 H30 0.9300
C33 H33 0.9300
C28 H28 0.9300
C28 C27 1.364(5)
C39 H39 0.9300
C27 H27 0.9300
C61 C66 1.408(4)
C61 C62 1.389(4)
C61 B2 1.644(5)
C52 H52 0.9300
C52 C51 1.378(5)
C52 C53 1.380(5)
C54 H54 0.9300
C54 C49 1.403(4)
C54 C53 1.394(4)
C66 H66 0.9300
C66 C65 1.384(4)
C50 H50 0.9300
C50 C51 1.381(4)
C50 C49 1.395(4)
C43 C48 1.410(5)
C43 C44 1.401(5)
C43 B2 1.652(5)
C51 H51 0.9300
C55 C56 1.386(5)
C55 C60 1.401(4)
C55 B2 1.649(5)
C49 B2 1.648(5)
C56 H56 0.9300
C56 C57 1.404(5)
C63 H63 0.9300
C63 C62 1.394(4)
C63 C64 1.380(5)
C62 H62 0.9300
C60 H60 0.9300
C60 C59 1.383(5)
C53 H53 0.9300
C48 H48 0.9300
C48 C47 1.392(5)
C44 H44 0.9300
C44 C45 1.392(5)
C59 H59 0.9300
C59 C58 1.374(6)
C57 H57 0.9300
C57 C58 1.367(5)
C58 H58 0.9300
C65 H65 0.9300
C65 C64 1.374(5)
C64 H64 0.9300
C46 H46 0.9300
C46 C45 1.373(6)
C46 C47 1.372(6)
C45 H45 0.9300
C47 H47 0.9300
